data_4116854
loop_
_publ_author_name
'Iain M. Blake'
'Harry L. Anderson'
'David Beljonne'
'Jean-Luc Br\'edas'
'William Clegg'

_publ_section_title
;
 Synthesis, Crystal Structure, and Electronic Structure of a
 5,15-Dialkylideneporphyrin: A TCNQ/Porphyrin Hybrid
;
_journal_name_full 'Journal of the American Chemical Society'
_journal_page_first 10764
_journal_page_last 10765
_journal_paper_doi 10.1021/ja9810078
_journal_volume 120
_journal_year 1998
_chemical_formula_sum 'C59 H55 N9 Zn'
_chemical_formula_weight 955.49
_chemical_name_systematic
;
 ?
;
_space_group_IT_number 15
_symmetry_cell_setting monoclinic
_symmetry_space_group_name_Hall '-C 2yc'
_symmetry_space_group_name_H-M 'C 1 2/c 1'
_atom_sites_solution_hydrogens geom
_atom_sites_solution_primary direct
_atom_sites_solution_secondary difmap
_audit_creation_method SHELXL-97
_cell_angle_alpha 90.00
_cell_angle_beta 102.664(2)
_cell_angle_gamma 90.00
_cell_formula_units_Z 4
_cell_length_a 28.0614(10)
_cell_length_b 8.4932(4)
_cell_length_c 22.1477(10)
_cell_measurement_reflns_used 5093
_cell_measurement_temperature 120(2)
_cell_measurement_theta_max 17.11
_cell_measurement_theta_min 1.45
_cell_volume 5150.1(4)
_computing_cell_refinement 'Siemens SAINT'
_computing_data_collection 'Siemens SMART'
_computing_data_reduction 'Siemens SAINT'
_computing_molecular_graphics 'Siemens SHELXTL'
_computing_publication_material 'SHELXTL and local programs'
_computing_structure_refinement 'Siemens SHELXTL'
_computing_structure_solution 'Siemens SHELXTL'
_diffrn_ambient_temperature 120(2)
_diffrn_measured_fraction_theta_full 0.998
_diffrn_measured_fraction_theta_max 0.998
_diffrn_measurement_device_type 'Siemens SMART CCD diffractometer'
_diffrn_measurement_method '\w rotation with narrow frames'
_diffrn_radiation_monochromator 'silicon 111'
_diffrn_radiation_source 'Daresbury SRS station 9.8'
_diffrn_radiation_type synchrotron
_diffrn_radiation_wavelength 0.48480
_diffrn_reflns_av_R_equivalents 0.1220
_diffrn_reflns_av_sigmaI/netI 0.1146
_diffrn_reflns_limit_h_max 28
_diffrn_reflns_limit_h_min -33
_diffrn_reflns_limit_k_max 10
_diffrn_reflns_limit_k_min -10
_diffrn_reflns_limit_l_max 26
_diffrn_reflns_limit_l_min -26
_diffrn_reflns_number 17234
_diffrn_reflns_theta_full 16.75
_diffrn_reflns_theta_max 16.75
_diffrn_reflns_theta_min 1.45
_diffrn_standards_decay_% 8
_diffrn_standards_number 0
_exptl_absorpt_coefficient_mu 0.283
_exptl_absorpt_correction_type none
_exptl_crystal_colour red
_exptl_crystal_density_diffrn 1.232
_exptl_crystal_description plate
_exptl_crystal_F_000 2008
_exptl_crystal_size_max 0.15
_exptl_crystal_size_mid 0.15
_exptl_crystal_size_min 0.04
_refine_diff_density_max 0.905
_refine_diff_density_min -1.030
_refine_diff_density_rms 0.100
_refine_ls_extinction_method none
_refine_ls_goodness_of_fit_ref 1.054
_refine_ls_hydrogen_treatment mixed
_refine_ls_matrix_type full
_refine_ls_number_parameters 319
_refine_ls_number_reflns 4511
_refine_ls_number_restraints 0
_refine_ls_restrained_S_all 1.054
_refine_ls_R_factor_all 0.1363
_refine_ls_R_factor_gt 0.0816
_refine_ls_shift/su_max 0.000
_refine_ls_shift/su_mean 0.000
_refine_ls_structure_factor_coef Fsqd
_refine_ls_weighting_details 'w=3D1/[\s^2^(Fo^2^)+(0.1022P)^2^+1.0432P] where P=3D(Fo^2^+2Fc^2^)/3'
_refine_ls_weighting_scheme calc
_refine_ls_wR_factor_gt 0.1746
_refine_ls_wR_factor_ref 0.2011
_reflns_number_gt 2907
_reflns_number_total 4511
_reflns_threshold_expression >2sigma(I)
_cod_data_source_file ja9810078.cif
_cod_data_source_block oxdp1
_cod_depositor_comments
;
The following automatic conversions were performed:

'_refine_ls_weighting_scheme' value 'calc
w=3D1/[\s^2^(Fo^2^)+(0.1022P)^2^+1.0432P] where P=3D(Fo^2^+2Fc^2^)/3'
was changed to 'calc'. New tag '_refine_ls_weighting_details' was
created. The value of the new tag was set to
'w=3D1/[\s^2^(Fo^2^)+(0.1022P)^2^+1.0432P] where
P=3D(Fo^2^+2Fc^2^)/3'.

Automatic conversion script
Id: cif_fix_values 3143 2015-03-26 13:38:13Z robertas 
;
_cod_database_code 4116854

loop_
_symmetry_equiv_pos_as_xyz
'x, y, z'
'x, -y, z+1/2'
'x+1/2, y+1/2, z'
'x+1/2, -y+1/2, z+1/2'
'-x, -y, -z'
'-x, y, -z-1/2'
'-x+1/2, -y+1/2, -z'
'-x+1/2, y+1/2, -z-1/2'

loop_
_atom_site_label
_atom_site_type_symbol
_atom_site_fract_x
_atom_site_fract_y
_atom_site_fract_z
_atom_site_U_iso_or_equiv
_atom_site_adp_type
_atom_site_occupancy
_atom_site_calc_flag
_atom_site_refinement_flags
Zn Zn 0.5000 0.63092(10) 0.2500 0.0220(3) Uani 1 d S
N1 N 0.55969(15) 0.5742(5) 0.21028(19) 0.0231(10) Uani 1 d .
N2 N 0.54254(15) 0.5697(5) 0.33637(19) 0.0229(10) Uani 1 d .
N3 N 0.5310(2) 0.8281(7) 0.5420(3) 0.0609(17) Uani 1 d .
N4 N 0.3825(2) 0.7289(7) 0.4695(2) 0.0481(14) Uani 1 d .
N5 N 0.5000 0.8762(7) 0.2500 0.0321(15) Uani 1 d S
C1 C 0.55878(18) 0.5642(6) 0.1496(2) 0.0238(12) Uani 1 d .
C2 C 0.5998(2) 0.4762(6) 0.1382(3) 0.0307(13) Uani 1 d .
H2 H 0.6065 0.4512 0.0990 0.037 Uiso 1 calc R
C3 C 0.6269(2) 0.4362(6) 0.1947(2) 0.0300(13) Uani 1 d .
H3 H 0.6567 0.3786 0.2025 0.036 Uiso 1 calc R
C4 C 0.60278(18) 0.4964(6) 0.2404(2) 0.0238(12) Uani 1 d .
C5 C 0.61757(18) 0.4800(5) 0.3049(2) 0.0223(12) Uani 1 d .
C6 C 0.59152(19) 0.5292(6) 0.3494(2) 0.0242(12) Uani 1 d .
C7 C 0.6111(2) 0.5431(6) 0.4142(2) 0.0291(13) Uani 1 d .
H7 H 0.6437 0.5211 0.4350 0.035 Uiso 1 calc R
C8 C 0.57441(19) 0.5939(6) 0.4408(2) 0.0286(13) Uani 1 d .
H8 H 0.5768 0.6169 0.4834 0.034 Uiso 1 calc R
C9 C 0.53160(19) 0.6057(6) 0.3923(2) 0.0263(12) Uani 1 d .
C10 C 0.48112(18) 0.6305(6) 0.3984(2) 0.0254(12) Uani 1 d .
C11 C 0.4699(2) 0.7011(7) 0.4500(2) 0.0311(13) Uani 1 d .
C12 C 0.5052(2) 0.7720(8) 0.5003(3) 0.0419(16) Uani 1 d .
C13 C 0.4213(2) 0.7166(7) 0.4593(3) 0.0348(14) Uani 1 d .
C14 C 0.66622(18) 0.4044(6) 0.3295(2) 0.0230(12) Uani 1 d .
C15 C 0.70906(19) 0.4677(6) 0.3174(2) 0.0262(12) Uani 1 d .
H15 H 0.7072 0.5610 0.2933 0.031 Uiso 1 calc R
C16 C 0.75455(19) 0.3983(6) 0.3396(2) 0.0283(13) Uani 1 d .
C17 C 0.7552(2) 0.2567(6) 0.3733(2) 0.0293(13) Uani 1 d .
H17 H 0.7858 0.2068 0.3886 0.035 Uiso 1 calc R
C18 C 0.7133(2) 0.1866(6) 0.3852(2) 0.0291(13) Uani 1 d .
C19 C 0.66837(19) 0.2622(6) 0.3636(2) 0.0268(12) Uani 1 d .
H19 H 0.6393 0.2182 0.3718 0.032 Uiso 1 calc R
C20 C 0.80161(19) 0.4720(6) 0.3269(2) 0.0295(13) Uani 1 d .
C21 C 0.8300(2) 0.5526(7) 0.3868(3) 0.0417(16) Uani 1 d .
H21A H 0.8102 0.6381 0.3982 0.063 Uiso 1 calc R
H21B H 0.8607 0.5956 0.3797 0.063 Uiso 1 calc R
H21C H 0.8371 0.4751 0.4204 0.063 Uiso 1 calc R
C22 C 0.7900(2) 0.5960(7) 0.2754(3) 0.0362(15) Uani 1 d .
H22A H 0.7662 0.5531 0.2402 0.054 Uiso 1 calc R
H22B H 0.8201 0.6240 0.2622 0.054 Uiso 1 calc R
H22C H 0.7765 0.6901 0.2910 0.054 Uiso 1 calc R
C23 C 0.8341(2) 0.3445(7) 0.3072(3) 0.0395(15) Uani 1 d .
H23A H 0.8433 0.2670 0.3405 0.059 Uiso 1 calc R
H23B H 0.8636 0.3933 0.2988 0.059 Uiso 1 calc R
H23C H 0.8160 0.2918 0.2697 0.059 Uiso 1 calc R
C24 C 0.7160(2) 0.0266(7) 0.4193(3) 0.0355(14) Uani 1 d .
C25 C 0.7298(5) -0.1017(9) 0.3806(4) 0.113(4) Uani 1 d .
H25A H 0.7635 -0.0855 0.3762 0.169 Uiso 1 calc R
H25B H 0.7077 -0.1004 0.3396 0.169 Uiso 1 calc R
H25C H 0.7273 -0.2035 0.4005 0.169 Uiso 1 calc R
C26 C 0.7499(4) 0.0369(10) 0.4816(4) 0.111(4) Uani 1 d .
H26A H 0.7495 -0.0631 0.5036 0.166 Uiso 1 calc R
H26B H 0.7393 0.1220 0.5055 0.166 Uiso 1 calc R
H26C H 0.7831 0.0584 0.4765 0.166 Uiso 1 calc R
C27 C 0.6660(3) -0.0253(10) 0.4319(4) 0.086(3) Uani 1 d .
H27A H 0.6422 -0.0364 0.3926 0.128 Uiso 1 calc R
H27B H 0.6545 0.0543 0.4575 0.128 Uiso 1 calc R
H27C H 0.6698 -0.1264 0.4538 0.128 Uiso 1 calc R
C28 C 0.5206(3) 0.9575(8) 0.2110(3) 0.057(2) Uani 1 d .
H28 H 0.5362 0.9008 0.1839 0.069 Uiso 1 calc R
C29 C 0.5203(3) 1.1229(9) 0.2080(4) 0.086(3) Uani 1 d .
H29 H 0.5337 1.1767 0.1779 0.104 Uiso 1 calc R
C30 C 0.5000 1.2046(13) 0.2500 0.094(5) Uani 1 d S
H30 H 0.5000 1.3165 0.2500 0.113 Uiso 1 calc SR

loop_
_atom_site_aniso_label
_atom_site_aniso_U_11
_atom_site_aniso_U_22
_atom_site_aniso_U_33
_atom_site_aniso_U_23
_atom_site_aniso_U_13
_atom_site_aniso_U_12
Zn 0.0163(5) 0.0112(5) 0.0362(5) 0.000 0.0003(4) 0.000
N1 0.021(3) 0.011(2) 0.034(2) 0.0003(18) 0.000(2) -0.0009(18)
N2 0.016(2) 0.014(2) 0.036(2) 0.0018(18) 0.000(2) 0.0032(18)
N3 0.054(4) 0.065(5) 0.055(4) -0.018(3) -0.006(3) 0.017(3)
N4 0.045(4) 0.052(4) 0.048(3) 0.007(3) 0.013(3) 0.015(3)
N5 0.031(4) 0.016(3) 0.050(4) 0.000 0.010(3) 0.000
C1 0.019(3) 0.013(3) 0.039(3) -0.002(2) 0.005(2) -0.003(2)
C2 0.025(3) 0.029(3) 0.038(3) -0.009(3) 0.007(3) -0.002(3)
C3 0.022(3) 0.024(3) 0.042(3) -0.001(3) 0.003(3) 0.002(2)
C4 0.016(3) 0.011(3) 0.044(3) -0.003(2) 0.006(2) -0.001(2)
C5 0.018(3) 0.007(2) 0.039(3) 0.000(2) 0.002(2) 0.001(2)
C6 0.020(3) 0.009(3) 0.040(3) 0.002(2) 0.000(2) -0.002(2)
C7 0.024(3) 0.019(3) 0.042(3) 0.006(2) 0.004(3) 0.005(2)
C8 0.026(3) 0.026(3) 0.031(3) 0.002(2) 0.001(2) 0.000(2)
C9 0.023(3) 0.015(3) 0.039(3) 0.001(2) 0.002(2) 0.004(2)
C10 0.022(3) 0.016(3) 0.037(3) 0.009(2) 0.006(2) 0.006(2)
C11 0.029(3) 0.029(3) 0.034(3) 0.008(2) 0.004(3) 0.011(3)
C12 0.035(4) 0.046(4) 0.042(4) -0.006(3) 0.002(3) 0.016(3)
C13 0.034(4) 0.028(3) 0.041(3) -0.001(3) 0.006(3) 0.010(3)
C14 0.021(3) 0.013(3) 0.034(3) 0.000(2) 0.005(2) 0.005(2)
C15 0.029(3) 0.011(3) 0.038(3) 0.001(2) 0.006(3) 0.003(2)
C16 0.023(3) 0.026(3) 0.034(3) -0.001(2) 0.002(2) 0.003(2)
C17 0.026(3) 0.022(3) 0.038(3) 0.002(2) 0.002(2) 0.011(3)
C18 0.032(3) 0.017(3) 0.036(3) 0.001(2) 0.001(3) 0.006(2)
C19 0.021(3) 0.017(3) 0.042(3) 0.002(2) 0.006(2) 0.001(2)
C20 0.020(3) 0.025(3) 0.043(3) -0.001(2) 0.004(3) 0.003(2)
C21 0.031(4) 0.033(4) 0.057(4) 0.002(3) 0.000(3) -0.004(3)
C22 0.025(3) 0.030(4) 0.053(4) 0.004(3) 0.008(3) -0.002(3)
C23 0.031(3) 0.035(4) 0.054(4) 0.000(3) 0.012(3) 0.008(3)
C24 0.040(4) 0.020(3) 0.047(4) 0.007(3) 0.010(3) 0.011(3)
C25 0.239(13) 0.028(5) 0.092(6) 0.022(4) 0.082(7) 0.032(6)
C26 0.140(9) 0.055(6) 0.102(7) 0.050(5) -0.049(6) -0.038(6)
C27 0.094(7) 0.050(5) 0.123(7) 0.037(5) 0.046(6) 0.009(5)
C28 0.069(5) 0.026(4) 0.088(5) 0.001(4) 0.041(4) 0.001(4)
C29 0.115(8) 0.031(4) 0.131(8) 0.019(5) 0.065(6) -0.010(5)
C30 0.114(11) 0.018(6) 0.174(14) 0.000 0.083(11) 0.000

loop_
_atom_type_symbol
_atom_type_description
_atom_type_scat_dispersion_real
_atom_type_scat_dispersion_imag
_atom_type_scat_source
C C 0.0015 0.0009 'International Tables Vol C Tables 4.2.6.8 and 6.1.1.4'
H H 0.0000 0.0000 'International Tables Vol C Tables 4.2.6.8 and 6.1.1.4'
N N 0.0030 0.0019 'International Tables Vol C Tables 4.2.6.8 and 6.1.1.4'
Zn Zn 0.3242 0.9375 'International Tables Vol C Tables 4.2.6.8 and 6.1.1.4'

loop_
_geom_angle_atom_site_label_1
_geom_angle_atom_site_label_2
_geom_angle_atom_site_label_3
_geom_angle
_geom_angle_site_symmetry_1
_geom_angle_site_symmetry_3
N5 Zn N2 104.43(12) . .
N5 Zn N2 104.43(11) . 6_656
N2 Zn N2 151.1(2) . 6_656
N5 Zn N1 103.20(11) . .
N2 Zn N1 88.77(16) . .
N2 Zn N1 84.71(16) 6_656 .
N5 Zn N1 103.19(11) . 6_656
N2 Zn N1 84.71(16) . 6_656
N2 Zn N1 88.77(16) 6_656 6_656
N1 Zn N1 153.6(2) . 6_656
C1 N1 C4 105.7(4) . .
C1 N1 Zn 126.1(3) . .
C4 N1 Zn 125.9(3) . .
C9 N2 C6 105.9(4) . .
C9 N2 Zn 125.1(3) . .
C6 N2 Zn 126.6(3) . .
C28 N5 C28 117.5(8) 6_656 .
C28 N5 Zn 121.2(4) 6_656 .
C28 N5 Zn 121.2(4) . .
N1 C1 C2 111.6(5) . .
N1 C1 C10 122.8(4) . 6_656
C2 C1 C10 125.5(5) . 6_656
C3 C2 C1 106.0(5) . .
C2 C3 C4 107.8(5) . .
C5 C4 N1 124.0(4) . .
C5 C4 C3 127.2(5) . .
N1 C4 C3 108.9(4) . .
C4 C5 C6 126.7(5) . .
C4 C5 C14 117.0(4) . .
C6 C5 C14 116.2(4) . .
N2 C6 C5 124.7(4) . .
N2 C6 C7 109.6(4) . .
C5 C6 C7 125.7(5) . .
C8 C7 C6 107.5(5) . .
C7 C8 C9 106.6(5) . .
N2 C9 C8 110.2(5) . .
N2 C9 C10 121.7(5) . .
C8 C9 C10 127.7(5) . .
C11 C10 C9 122.4(5) . .
C11 C10 C1 119.0(5) . 6_656
C9 C10 C1 118.3(5) . 6_656
C10 C11 C13 123.7(5) . .
C10 C11 C12 124.9(5) . .
C13 C11 C12 111.3(5) . .
N3 C12 C11 175.9(7) . .
N4 C13 C11 177.2(6) . .
C15 C14 C19 119.5(5) . .
C15 C14 C5 121.3(4) . .
C19 C14 C5 119.2(4) . .
C16 C15 C14 122.0(5) . .
C15 C16 C17 116.8(5) . .
C15 C16 C20 121.2(5) . .
C17 C16 C20 122.0(5) . .
C18 C17 C16 123.3(5) . .
C17 C18 C19 118.2(5) . .
C17 C18 C24 120.9(5) . .
C19 C18 C24 120.8(5) . .
C18 C19 C14 120.1(5) . .
C22 C20 C23 108.3(4) . .
C22 C20 C16 111.4(4) . .
C23 C20 C16 110.5(4) . .
C22 C20 C21 108.6(5) . .
C23 C20 C21 109.2(5) . .
C16 C20 C21 108.9(4) . .
C25 C24 C26 112.3(7) . .
C25 C24 C18 110.6(5) . .
C26 C24 C18 110.6(5) . .
C25 C24 C27 104.8(7) . .
C26 C24 C27 105.5(6) . .
C18 C24 C27 112.8(5) . .
N5 C28 C29 123.4(7) . .
C30 C29 C28 117.9(8) . .
C29 C30 C29 119.6(10) . 6_656

loop_
_geom_bond_atom_site_label_1
_geom_bond_atom_site_label_2
_geom_bond_distance
_geom_bond_site_symmetry_2
Zn N5 2.084(6) .
Zn N2 2.086(4) .
Zn N2 2.087(4) 6_656
Zn N1 2.111(4) .
Zn N1 2.112(4) 6_656
N1 C1 1.341(6) .
N1 C4 1.410(6) .
N2 C9 1.375(6) .
N2 C6 1.384(6) .
N3 C12 1.145(7) .
N4 C13 1.165(7) .
N5 C28 1.332(7) 6_656
N5 C28 1.332(7) .
C1 C2 1.440(7) .
C1 C10 1.476(7) 6_656
C2 C3 1.358(7) .
C3 C4 1.430(7) .
C4 C5 1.405(7) .
C5 C6 1.414(7) .
C5 C14 1.499(7) .
C6 C7 1.423(7) .
C7 C8 1.364(7) .
C8 C9 1.429(7) .
C9 C10 1.467(7) .
C10 C11 1.387(7) .
C10 C1 1.476(7) 6_656
C11 C13 1.429(8) .
C11 C12 1.450(8) .
C14 C15 1.396(7) .
C14 C19 1.418(7) .
C15 C16 1.394(7) .
C16 C17 1.413(7) .
C16 C20 1.542(7) .
C17 C18 1.394(7) .
C18 C19 1.401(7) .
C18 C24 1.549(7) .
C20 C22 1.534(7) .
C20 C23 1.539(7) .
C20 C21 1.549(7) .
C24 C25 1.490(9) .
C24 C26 1.497(9) .
C24 C27 1.552(9) .
C28 C29 1.406(10) .
C29 C30 1.381(10) .
C30 C29 1.381(10) 6_656

loop_
_geom_torsion_atom_site_label_1
_geom_torsion_atom_site_label_2
_geom_torsion_atom_site_label_3
_geom_torsion_atom_site_label_4
_geom_torsion
_geom_torsion_site_symmetry_1
_geom_torsion_site_symmetry_4
N5 Zn N1 C1 -84.8(4) . .
N2 Zn N1 C1 170.7(4) . .
N2 Zn N1 C1 18.8(4) 6_656 .
N1 Zn N1 C1 95.2(4) 6_656 .
N5 Zn N1 C4 115.1(4) . .
N2 Zn N1 C4 10.6(4) . .
N2 Zn N1 C4 -141.3(4) 6_656 .
N1 Zn N1 C4 -64.9(4) 6_656 .
N5 Zn N2 C9 62.5(4) . .
N2 Zn N2 C9 -117.5(4) 6_656 .
N1 Zn N2 C9 165.8(4) . .
N1 Zn N2 C9 -39.8(4) 6_656 .
N5 Zn N2 C6 -97.4(4) . .
N2 Zn N2 C6 82.6(4) 6_656 .
N1 Zn N2 C6 5.9(4) . .
N1 Zn N2 C6 160.3(4) 6_656 .
N2 Zn N5 C28 -64.8(4) . 6_656
N2 Zn N5 C28 115.2(4) 6_656 6_656
N1 Zn N5 C28 -157.0(4) . 6_656
N1 Zn N5 C28 23.0(4) 6_656 6_656
N2 Zn N5 C28 115.2(4) . .
N2 Zn N5 C28 -64.8(4) 6_656 .
N1 Zn N5 C28 23.0(4) . .
N1 Zn N5 C28 -157.0(4) 6_656 .
C4 N1 C1 C2 1.9(5) . .
Zn N1 C1 C2 -161.4(3) . .
C4 N1 C1 C10 179.4(5) . 6_656
Zn N1 C1 C10 16.1(7) . 6_656
N1 C1 C2 C3 -1.8(6) . .
C10 C1 C2 C3 -179.2(5) 6_656 .
C1 C2 C3 C4 0.8(6) . .
C1 N1 C4 C5 -179.9(5) . .
Zn N1 C4 C5 -16.5(7) . .
C1 N1 C4 C3 -1.4(5) . .
Zn N1 C4 C3 162.0(3) . .
C2 C3 C4 C5 178.8(5) . .
C2 C3 C4 N1 0.3(6) . .
N1 C4 C5 C6 3.6(8) . .
C3 C4 C5 C6 -174.7(5) . .
N1 C4 C5 C14 -175.6(4) . .
C3 C4 C5 C14 6.1(8) . .
C9 N2 C6 C5 178.3(5) . .
Zn N2 C6 C5 -18.6(7) . .
C9 N2 C6 C7 -1.0(5) . .
Zn N2 C6 C7 162.0(3) . .
C4 C5 C6 N2 15.2(8) . .
C14 C5 C6 N2 -165.5(4) . .
C4 C5 C6 C7 -165.5(5) . .
C14 C5 C6 C7 13.7(7) . .
N2 C6 C7 C8 -0.7(6) . .
C5 C6 C7 C8 179.9(5) . .
C6 C7 C8 C9 2.1(6) . .
C6 N2 C9 C8 2.3(5) . .
Zn N2 C9 C8 -161.0(3) . .
C6 N2 C9 C10 -170.4(5) . .
Zn N2 C9 C10 26.3(7) . .
C7 C8 C9 N2 -2.8(6) . .
C7 C8 C9 C10 169.3(5) . .
N2 C9 C10 C11 -164.9(5) . .
C8 C9 C10 C11 23.8(8) . .
N2 C9 C10 C1 21.1(7) . 6_656
C8 C9 C10 C1 -150.2(5) . 6_656
C9 C10 C11 C13 -175.2(5) . .
C1 C10 C11 C13 -1.3(8) 6_656 .
C9 C10 C11 C12 6.5(9) . .
C1 C10 C11 C12 -179.5(5) 6_656 .
C10 C11 C12 N3 -166(9) . .
C13 C11 C12 N3 15(10) . .
C10 C11 C13 N4 149(13) . .
C12 C11 C13 N4 -33(14) . .
C4 C5 C14 C15 58.8(6) . .
C6 C5 C14 C15 -120.6(5) . .
C4 C5 C14 C19 -118.6(5) . .
C6 C5 C14 C19 62.0(6) . .
C19 C14 C15 C16 -2.2(8) . .
C5 C14 C15 C16 -179.6(5) . .
C14 C15 C16 C17 2.3(7) . .
C14 C15 C16 C20 -178.7(5) . .
C15 C16 C17 C18 -0.5(8) . .
C20 C16 C17 C18 -179.5(5) . .
C16 C17 C18 C19 -1.3(8) . .
C16 C17 C18 C24 176.7(5) . .
C17 C18 C19 C14 1.4(8) . .
C24 C18 C19 C14 -176.6(5) . .
C15 C14 C19 C18 0.3(7) . .
C5 C14 C19 C18 177.8(5) . .
C15 C16 C20 C22 -14.9(7) . .
C17 C16 C20 C22 164.1(5) . .
C15 C16 C20 C23 -135.3(5) . .
C17 C16 C20 C23 43.7(7) . .
C15 C16 C20 C21 104.8(6) . .
C17 C16 C20 C21 -76.2(6) . .
C17 C18 C24 C25 -67.0(8) . .
C19 C18 C24 C25 110.9(7) . .
C17 C18 C24 C26 58.1(8) . .
C19 C18 C24 C26 -124.0(7) . .
C17 C18 C24 C27 176.0(6) . .
C19 C18 C24 C27 -6.1(8) . .
C28 N5 C28 C29 -1.9(6) 6_656 .
Zn N5 C28 C29 178.1(6) . .
N5 C28 C29 C30 3.7(13) . .
C28 C29 C30 C29 -1.7(6) . 6_656
